data_1559456
loop_
_publ_author_name
'Jerslev, Bodil'
'Larsen, Sine'

_publ_section_title
;
 Hydrogen Bonding and Stereochemistry of Ring-Hydroxylated Aromatic
 Aldehyde Oximes. Crystal Structures of Three 4-OH-Substituted
 Benzaldehyde Oximes
;
_journal_name_full 'Acta Chemica Scandinavica'
_journal_page_first 285
_journal_page_last 291
_journal_paper_doi 10.3891/acta.chem.scand.45-0285
_journal_volume 45
_journal_year 1991
_chemical_formula_sum 'C7 H9 N O3'
_chemical_formula_weight 155.15
_chemical_name_common
;
4-Hydroxybenzaldehyde oxime monohydrate
;
_space_group_IT_number 4
_space_group_name_Hall 'P 2yb'
_space_group_name_H-M_alt 'P 1 21 1'
_symmetry_cell_setting monoclinic
_symmetry_Int_Tables_number 4
_symmetry_space_group_name_Hall 'P 2yb'
_symmetry_space_group_name_H-M 'P 1 21 1'
_cell_angle_alpha 90.
_cell_angle_beta 109.17(2)
_cell_angle_gamma 90.
_cell_formula_units_Z 2
_cell_length_a 9.626(3)
_cell_length_b 3.838(3)
_cell_length_c 10.745(3)
_cell_volume 375.0(3)
_diffrn_ambient_temperature 110
_diffrn_radiation_probe x-ray
_diffrn_radiation_type MoK\a
_diffrn_radiation_wavelength 0.71073
_exptl_absorpt_coefficient_mu 0.1014
_exptl_crystal_density_diffrn 1.374
_exptl_crystal_F_000 155
_refine_ls_goodness_of_fit_ref 1.1
_refine_ls_number_parameters 99
_refine_ls_number_reflns 1108
_refine_ls_R_factor_gt 0.055
_refine_ls_wR_factor_gt 0.064
_cod_data_source_file Acta-Chem-Scand-1991-45-285-1.cif
_cod_data_source_block 1
_cod_original_cell_volume 375.0(5)
_cod_original_sg_symbol_H-M 'P 21'
_cod_database_code 1559456

loop_
_space_group_symop_id
_space_group_symop_operation_xyz
1 x,y,z
2 -x,1/2+y,-z

loop_
_atom_site_label
_atom_site_type_symbol
_atom_site_thermal_displace_type
_atom_site_fract_x
_atom_site_fract_y
_atom_site_fract_z
_atom_site_occupancy
_atom_site_U_iso_or_equiv
_atom_site_calc_flag
_atom_site_refinement_flags
_atom_site_disorder_assembly
_atom_site_disorder_group
O9 O Uiso 0.5916(2) 0.25000 0.3560(2) 1.000 0.0243(5) . . . .
O10 O Uiso -0.2505(2) 0.4620(8) 0.1935(2) 1.000 0.0210(5) . . . .
N8 N Uiso 0.4430(2) 0.3247(9) 0.2857(2) 1.000 0.0172(5) . . . .
C1 C Uiso 0.2031(2) 0.3309(8) 0.3086(2) 1.000 0.0131(5) . . . .
Ow O Uiso 0.3997(2) 0.3317(8) 0.0165(2) 1.000 0.0227(5) . . . .
C2 C Uiso 0.1288(2) 0.4953(9) 0.1890(2) 1.000 0.0143(5) . . . .
C3 C Uiso -0.0223(3) 0.5374(9) 0.1481(2) 1.000 0.0148(5) . . . .
C4 C Uiso -0.1009(3) 0.4205(8) 0.2281(2) 1.000 0.0146(5) . . . .
C5 C Uiso -0.0291(3) 0.2554(9) 0.3474(2) 1.000 0.0151(5) . . . .
C6 C Uiso 0.1219(3) 0.2146(9) 0.3867(2) 1.000 0.0151(5) . . . .
C7 C Uiso 0.3623(3) 0.2737(9) 0.3573(2) 1.000 0.0156(5) . . . .

loop_
_atom_type_symbol
_atom_type_description
_atom_type_scat_dispersion_real
_atom_type_scat_dispersion_imag
_atom_type_scat_source
C C 0.0033 0.0016 ' International Tables Vol C Tables 4.2.6.8 and 6.1.1.4'
N N 0.0061 0.0033 ' International Tables Vol C Tables 4.2.6.8 and 6.1.1.4'
O O 0.0106 0.0060 ' International Tables Vol C Tables 4.2.6.8 and 6.1.1.4'

loop_
_geom_angle_atom_site_label_1
_geom_angle_atom_site_label_2
_geom_angle_atom_site_label_3
_geom_angle
_geom_angle_site_symmetry_1
_geom_angle_site_symmetry_2
_geom_angle_site_symmetry_3
_geom_angle_publ_flag
O9 N8 C7 110.9(2) . . . yes
C2 C1 C6 118.6(2) . . . no
C2 C1 C7 123.7(2) . . . no
C6 C1 C7 117.7(2) . . . no
C1 C2 C3 120.8(2) . . . no
C2 C3 C4 119.6(2) . . . no
O10 C4 C3 122.0(2) . . . yes
O10 C4 C5 117.5(2) . . . yes
C3 C4 C5 120.6(3) . . . no
C4 C5 C6 119.1(3) . . . no
C1 C6 C5 121.4(2) . . . no
N8 C7 C1 122.3(2) . . . yes

loop_
_geom_bond_atom_site_label_1
_geom_bond_atom_site_label_2
_geom_bond_distance
_geom_bond_site_symmetry_1
_geom_bond_site_symmetry_2
_geom_bond_publ_flag
O9 N8 1.410(3) . . yes
O10 C4 1.373(4) . . yes
N8 C7 1.275(4) . . yes
C1 C2 1.399(3) . . no
C1 C6 1.395(4) . . no
C1 C7 1.464(4) . . no
C2 C3 1.384(4) . . no
C3 C4 1.393(4) . . no
C4 C5 1.393(4) . . no
C5 C6 1.383(4) . . no

loop_
_geom_torsion_atom_site_label_1
_geom_torsion_atom_site_label_2
_geom_torsion_atom_site_label_3
_geom_torsion_atom_site_label_4
_geom_torsion
_geom_torsion_site_symmetry_1
_geom_torsion_site_symmetry_2
_geom_torsion_site_symmetry_3
_geom_torsion_site_symmetry_4
_geom_torsion_publ_flag
O9 N8 C7 C1 -179.9(3) . . . . no
C6 C1 C2 C3 -0.9(5) . . . . no
C7 C1 C2 C3 179.2(3) . . . . no
C7 C1 C6 C5 -179.4(3) . . . . no
C2 C1 C7 N8 -10.3(5) . . . . no
C2 C1 C6 C5 0.7(5) . . . . no
C6 C1 C7 N8 169.8(3) . . . . no
C1 C2 C3 C4 1.2(5) . . . . no
C2 C3 C4 O10 178.7(3) . . . . no
C2 C3 C4 C5 -1.4(5) . . . . no
C3 C4 C5 C6 1.2(5) . . . . no
O10 C4 C5 C6 -178.8(3) . . . . no
C4 C5 C6 C1 -0.9(5) . . . . no
